data_7056030
loop_
_publ_author_name
'Wang, Ning'
'Yang, Jin-Chuang'
'Chen, Li-Dong'
'Li, Jia'
'An, Yue'
'L\"u, Cheng-Wei'
'Tian, Yun-Qi'

_publ_section_title
;
 Efficient synthesis of diethyl benzo[c]cinoline-3,8-dicarboxylate for
 fluorescence quenching materials
;
_journal_issue 7
_journal_name_full 'New J. Chem.'
_journal_page_first 2786
_journal_paper_doi 10.1039/C6NJ03989H
_journal_volume 41
_journal_year 2017
_chemical_formula_moiety 'C18 H16 N2 O5'
_chemical_formula_sum 'C18 H16 N2 O5'
_chemical_formula_weight 340.33
_space_group_crystal_system orthorhombic
_space_group_IT_number 60
_space_group_name_Hall '-P 2n 2ab'
_space_group_name_H-M_alt 'P b c n'
_symmetry_space_group_name_Hall '-P 2n 2ab'
_symmetry_space_group_name_H-M 'P b c n'
_atom_sites_solution_hydrogens geom
_audit_creation_date 2016-10-08
_audit_creation_method
;
Olex2 1.2-beta
(compiled 2016.09.09 svn.r3337 for OlexSys, GUI svn.r5227)
;
_audit_update_record
;
2016-10-09 deposited with the CCDC.
2017-02-28 downloaded from the CCDC.
;
_cell_angle_alpha 90
_cell_angle_beta 90
_cell_angle_gamma 90
_cell_formula_units_Z 8
_cell_length_a 8.2607(15)
_cell_length_b 14.168(3)
_cell_length_c 27.700(5)
_cell_measurement_reflns_used 2761
_cell_measurement_temperature 296.15
_cell_measurement_theta_max 24.485
_cell_measurement_theta_min 2.854
_cell_volume 3241.9(11)
_computing_cell_refinement 'SAINT v8.34A (Bruker, 2013)'
_computing_data_reduction 'SAINT v8.34A (Bruker, 2013)'
_computing_molecular_graphics 'Olex2 (Dolomanov et al., 2009)'
_computing_publication_material 'Olex2 (Dolomanov et al., 2009)'
_computing_structure_refinement 'ShelXL (Sheldrick, 2015)'
_computing_structure_solution 'ShelXT (Sheldrick, 2015)'
_diffrn_ambient_temperature 296.15
_diffrn_measured_fraction_theta_full 1.000
_diffrn_measured_fraction_theta_max 0.991
_diffrn_measurement_device_type 'CCD Area Detector'
_diffrn_radiation_type MoK\a
_diffrn_radiation_wavelength 0.71073
_diffrn_reflns_av_R_equivalents 0.0532
_diffrn_reflns_av_unetI/netI 0.0424
_diffrn_reflns_Laue_measured_fraction_full 1.000
_diffrn_reflns_Laue_measured_fraction_max 0.991
_diffrn_reflns_limit_h_max 9
_diffrn_reflns_limit_h_min -10
_diffrn_reflns_limit_k_max 18
_diffrn_reflns_limit_k_min -18
_diffrn_reflns_limit_l_max 33
_diffrn_reflns_limit_l_min -35
_diffrn_reflns_number 19537
_diffrn_reflns_point_group_measured_fraction_full 1.000
_diffrn_reflns_point_group_measured_fraction_max 0.991
_diffrn_reflns_theta_full 25.242
_diffrn_reflns_theta_max 28.251
_diffrn_reflns_theta_min 1.470
_exptl_absorpt_coefficient_mu 0.103
_exptl_absorpt_correction_T_max 0.7457
_exptl_absorpt_correction_T_min 0.6318
_exptl_absorpt_correction_type multi-scan
_exptl_absorpt_process_details
;
SADABS-2014/5 (Bruker,2014/5) was used for absorption correction.
wR2(int) was 0.1004 before and 0.0471 after correction.
The Ratio of minimum to maximum transmission is 0.8473.
The \l/2 correction factor is 0.00150.
;
_exptl_crystal_colour colourless
_exptl_crystal_colour_primary colourless
_exptl_crystal_density_diffrn 1.395
_exptl_crystal_description block
_exptl_crystal_F_000 1424
_refine_diff_density_max 0.386
_refine_diff_density_min -0.220
_refine_diff_density_rms 0.048
_refine_ls_extinction_coef 0.0020(5)
_refine_ls_extinction_expression Fc^*^=kFc[1+0.001xFc^2^\l^3^/sin(2\q)]^-1/4^
_refine_ls_extinction_method 'SHELXL-2014/7 (Sheldrick 2014'
_refine_ls_goodness_of_fit_ref 1.032
_refine_ls_hydrogen_treatment constr
_refine_ls_matrix_type full
_refine_ls_number_parameters 239
_refine_ls_number_reflns 3964
_refine_ls_number_restraints 0
_refine_ls_restrained_S_all 1.032
_refine_ls_R_factor_all 0.1385
_refine_ls_R_factor_gt 0.0651
_refine_ls_shift/su_max 0.000
_refine_ls_shift/su_mean 0.000
_refine_ls_structure_factor_coef Fsqd
_refine_ls_weighting_details 'w=1/[\s^2^(Fo^2^)+(0.0683P)^2^+1.8323P] where P=(Fo^2^+2Fc^2^)/3'
_refine_ls_weighting_scheme calc
_refine_ls_wR_factor_gt 0.1498
_refine_ls_wR_factor_ref 0.1885
_reflns_Friedel_coverage 0.000
_reflns_number_gt 2039
_reflns_number_total 3964
_reflns_threshold_expression 'I > 2\s(I)'
_cod_data_source_file c6nj03989h2.cif
_cod_data_source_block 20151229l_0m
_cod_depositor_comments 'Adding full bibliography for 7056029--7056030.cif.'
_cod_database_code 7056030
_shelx_space_group_comment
;
The symmetry employed for this shelxl refinement is uniquely defined
by the following loop, which should always be used as a source of
symmetry information in preference to the above space-group names.
They are only intended as comments.
;
_olex2_refinement_description
;
1. Fixed Uiso
 At 1.2 times of:
  All C(H) groups, All C(H,H) groups
 At 1.5 times of:
  All C(H,H,H) groups
2. Others
 Sof(O5A)=1-FVAR(1)
 Sof(O5)=FVAR(1)
3.a Secondary CH2 refined with riding coordinates:
 C10(H10A,H10B), C19(H19A,H19B)
3.b Aromatic/amide H refined with riding coordinates:
 C7(H7), C12(H12), C13(H13), C16(H16), C0AA(H0AA), C17(H17)
3.c Idealised Me refined as rotating group:
 C11(H11A,H11B,H11C), C20(H20A,H20B,H20C)
;
_shelx_shelxl_version_number 2014/7
_olex2_submission_special_instructions 'No special instructions were received'

loop_
_space_group_symop_operation_xyz
'x, y, z'
'-x+1/2, -y+1/2, z+1/2'
'x+1/2, -y+1/2, -z'
'-x, y, -z+1/2'
'-x, -y, -z'
'x-1/2, y-1/2, -z-1/2'
'-x-1/2, y-1/2, z'
'x, -y, z-1/2'

loop_
_atom_site_label
_atom_site_type_symbol
_atom_site_fract_x
_atom_site_fract_y
_atom_site_fract_z
_atom_site_U_iso_or_equiv
_atom_site_adp_type
_atom_site_occupancy
_atom_site_site_symmetry_order
_atom_site_calc_flag
_atom_site_refinement_flags_posn
_atom_site_refinement_flags_occupancy
_atom_site_disorder_assembly
_atom_site_disorder_group
O4 O 0.6490(4) 0.37408(16) 0.43464(8) 0.0966(9) Uani 1 1 d . . . .
O2AA O -0.1057(3) 0.32431(19) 0.08892(9) 0.0909(8) Uani 1 1 d . . . .
O0AA O 0.6716(3) 0.22107(13) 0.41854(7) 0.0636(6) Uani 1 1 d . . . .
O1AA O -0.0912(3) 0.47632(17) 0.10679(8) 0.0856(8) Uani 1 1 d . . . .
C14 C 0.3247(3) 0.32289(17) 0.28283(9) 0.0425(6) Uani 1 1 d . . . .
C15 C 0.2268(3) 0.33468(17) 0.24038(9) 0.0431(6) Uani 1 1 d . . . .
C6 C 0.3815(3) 0.40325(16) 0.30631(9) 0.0429(6) Uani 1 1 d . . . .
C8 C 0.5170(3) 0.31146(17) 0.36587(9) 0.0460(6) Uani 1 1 d . . . .
C7 C 0.4771(3) 0.39801(17) 0.34750(9) 0.0468(6) Uani 1 1 d . . . .
H7 H 0.5137 0.4528 0.3624 0.056 Uiso 1 1 calc R . . .
C4 C 0.1967(3) 0.42784(18) 0.22566(9) 0.0480(7) Uani 1 1 d . . . .
C12 C 0.4622(3) 0.23021(18) 0.34277(9) 0.0506(7) Uani 1 1 d . . . .
H12 H 0.4905 0.1714 0.3550 0.061 Uiso 1 1 calc R . . .
C13 C 0.3673(3) 0.23537(18) 0.30234(10) 0.0501(7) Uani 1 1 d . . . .
H13 H 0.3309 0.1802 0.2877 0.060 Uiso 1 1 calc R . . .
C16 C 0.1606(3) 0.26132(19) 0.21354(10) 0.0523(7) Uani 1 1 d . . . .
H16 H 0.1786 0.1993 0.2230 0.063 Uiso 1 1 calc R . . .
C0AA C 0.1036(3) 0.4457(2) 0.18454(10) 0.0545(7) Uani 1 1 d . . . .
H0AA H 0.0845 0.5075 0.1748 0.065 Uiso 1 1 calc R . . .
C17 C 0.0695(3) 0.2790(2) 0.17344(10) 0.0565(7) Uani 1 1 d . . . .
H17 H 0.0263 0.2291 0.1559 0.068 Uiso 1 1 calc R . . .
C2AA C 0.0406(3) 0.3720(2) 0.15861(9) 0.0543(7) Uani 1 1 d . . . .
C9 C 0.6184(4) 0.3074(2) 0.41005(10) 0.0549(7) Uani 1 1 d . . . .
C1AA C -0.0586(4) 0.3866(3) 0.11459(12) 0.0667(9) Uani 1 1 d . . . .
C10 C 0.7748(4) 0.2064(2) 0.46033(11) 0.0739(10) Uani 1 1 d . . . .
H10A H 0.7107 0.2065 0.4897 0.089 Uiso 1 1 calc R . . .
H10B H 0.8550 0.2561 0.4626 0.089 Uiso 1 1 calc R . . .
C11 C 0.8546(5) 0.1139(3) 0.45380(14) 0.0983(13) Uani 1 1 d . . . .
H11A H 0.9207 0.1155 0.4253 0.147 Uiso 1 1 calc GR . . .
H11B H 0.7738 0.0656 0.4505 0.147 Uiso 1 1 calc GR . . .
H11C H 0.9211 0.1005 0.4814 0.147 Uiso 1 1 calc GR . . .
C19 C -0.1877(6) 0.4952(3) 0.06351(15) 0.1131(16) Uani 1 1 d . . . .
H19A H -0.1441 0.4598 0.0365 0.136 Uiso 1 1 calc R . . .
H19B H -0.2984 0.4747 0.0688 0.136 Uiso 1 1 calc R . . .
C20 C -0.1858(8) 0.5889(4) 0.05303(19) 0.160(3) Uani 1 1 d . . . .
H20A H -0.2436 0.5998 0.0235 0.240 Uiso 1 1 calc GR . . .
H20B H -0.0759 0.6097 0.0495 0.240 Uiso 1 1 calc GR . . .
H20C H -0.2367 0.6234 0.0787 0.240 Uiso 1 1 calc GR . . .
N1 N 0.3437(3) 0.49420(14) 0.28799(8) 0.0519(6) Uani 1 1 d . . . .
O5 O 0.4004(3) 0.56612(14) 0.30969(9) 0.0680(10) Uani 0.840(5) 1 d . P A 1
N3 N 0.2546(3) 0.50621(16) 0.24981(9) 0.0558(6) Uani 1 1 d . . . .
O5A O 0.198(2) 0.5713(9) 0.2332(6) 0.108(7) Uani 0.160(5) 1 d . P A 2

loop_
_atom_site_aniso_label
_atom_site_aniso_U_11
_atom_site_aniso_U_22
_atom_site_aniso_U_33
_atom_site_aniso_U_23
_atom_site_aniso_U_13
_atom_site_aniso_U_12
O4 0.156(3) 0.0622(13) 0.0720(15) -0.0165(12) -0.0441(16) 0.0157(15)
O2AA 0.0966(19) 0.109(2) 0.0672(15) -0.0102(14) -0.0220(14) 0.0028(16)
O0AA 0.0773(14) 0.0541(11) 0.0593(12) 0.0068(9) -0.0142(11) 0.0037(11)
O1AA 0.0929(18) 0.0894(17) 0.0746(15) 0.0225(13) -0.0339(13) -0.0024(14)
C14 0.0433(15) 0.0393(13) 0.0448(14) 0.0013(11) 0.0064(12) 0.0004(11)
C15 0.0413(14) 0.0437(13) 0.0442(14) 0.0009(11) 0.0079(12) 0.0015(11)
C6 0.0462(16) 0.0350(12) 0.0475(14) 0.0006(11) 0.0071(12) 0.0056(11)
C8 0.0514(16) 0.0430(13) 0.0437(14) 0.0006(11) 0.0049(12) 0.0038(12)
C7 0.0527(16) 0.0398(13) 0.0477(15) -0.0050(11) 0.0039(13) 0.0009(12)
C4 0.0490(16) 0.0483(15) 0.0468(15) 0.0030(12) 0.0057(12) 0.0050(13)
C12 0.0626(18) 0.0382(13) 0.0510(16) 0.0032(11) 0.0005(14) 0.0025(13)
C13 0.0586(17) 0.0384(13) 0.0534(16) -0.0004(12) 0.0015(14) -0.0034(12)
C16 0.0578(17) 0.0493(15) 0.0498(16) 0.0011(12) 0.0050(14) 0.0004(14)
C0AA 0.0541(17) 0.0557(16) 0.0537(17) 0.0096(13) 0.0037(14) 0.0113(14)
C17 0.0547(18) 0.0663(19) 0.0485(16) -0.0024(14) 0.0045(14) -0.0017(15)
C2AA 0.0480(17) 0.0698(19) 0.0450(15) 0.0048(14) 0.0029(13) 0.0036(15)
C9 0.065(2) 0.0534(17) 0.0463(15) 0.0024(13) 0.0010(14) 0.0031(15)
C1AA 0.058(2) 0.087(2) 0.0550(19) 0.0098(18) 0.0021(16) 0.0017(18)
C10 0.083(2) 0.076(2) 0.0630(19) 0.0149(17) -0.0183(18) -0.0041(19)
C11 0.100(3) 0.107(3) 0.088(3) 0.030(2) -0.004(2) 0.031(2)
C19 0.121(4) 0.121(3) 0.097(3) 0.042(3) -0.058(3) -0.022(3)
C20 0.193(6) 0.145(5) 0.142(4) 0.064(4) -0.103(4) -0.056(4)
N1 0.0613(15) 0.0370(11) 0.0574(14) -0.0025(10) -0.0029(12) 0.0035(11)
O5 0.088(2) 0.0321(12) 0.0833(19) -0.0087(11) -0.0237(14) 0.0010(12)
N3 0.0651(16) 0.0436(12) 0.0587(14) 0.0039(12) -0.0037(13) 0.0085(12)
O5A 0.171(18) 0.037(8) 0.116(14) 0.004(8) -0.031(13) 0.004(9)

loop_
_atom_type_symbol
_atom_type_description
_atom_type_scat_dispersion_real
_atom_type_scat_dispersion_imag
_atom_type_scat_source
C C 0.0030 0.0020 'International Tables Vol C Tables 4.2.6.8 and 6.1.1.4'
H H 0.0000 0.0000 'International Tables Vol C Tables 4.2.6.8 and 6.1.1.4'
N N 0.0060 0.0030 'International Tables Vol C Tables 4.2.6.8 and 6.1.1.4'
O O 0.0110 0.0060 'International Tables Vol C Tables 4.2.6.8 and 6.1.1.4'

loop_
_geom_angle_atom_site_label_1
_geom_angle_atom_site_label_2
_geom_angle_atom_site_label_3
_geom_angle
C9 O0AA C10 118.0(2)
C1AA O1AA C19 114.9(3)
C6 C14 C15 118.5(2)
C6 C14 C13 117.4(2)
C13 C14 C15 124.1(2)
C4 C15 C14 116.5(2)
C16 C15 C14 124.9(2)
C16 C15 C4 118.6(2)
C14 C6 N1 120.1(2)
C7 C6 C14 122.1(2)
C7 C6 N1 117.8(2)
C7 C8 C12 119.5(2)
C7 C8 C9 118.5(2)
C12 C8 C9 122.0(2)
C6 C7 H7 120.3
C8 C7 C6 119.3(2)
C8 C7 H7 120.3
C0AA C4 C15 120.3(2)
N3 C4 C15 123.6(2)
N3 C4 C0AA 116.1(2)
C8 C12 H12 119.4
C13 C12 C8 121.2(2)
C13 C12 H12 119.4
C14 C13 H13 119.7
C12 C13 C14 120.5(2)
C12 C13 H13 119.7
C15 C16 H16 119.5
C17 C16 C15 121.0(3)
C17 C16 H16 119.5
C4 C0AA H0AA 120.1
C2AA C0AA C4 119.9(3)
C2AA C0AA H0AA 120.1
C16 C17 H17 119.8
C16 C17 C2AA 120.4(3)
C2AA C17 H17 119.8
C0AA C2AA C17 119.9(3)
C0AA C2AA C1AA 122.3(3)
C17 C2AA C1AA 117.8(3)
O4 C9 O0AA 124.2(3)
O4 C9 C8 124.1(3)
O0AA C9 C8 111.7(2)
O2AA C1AA O1AA 123.1(3)
O2AA C1AA C2AA 124.4(3)
O1AA C1AA C2AA 112.5(3)
O0AA C10 H10A 110.3
O0AA C10 H10B 110.3
O0AA C10 C11 106.9(3)
H10A C10 H10B 108.6
C11 C10 H10A 110.3
C11 C10 H10B 110.3
C10 C11 H11A 109.5
C10 C11 H11B 109.5
C10 C11 H11C 109.5
H11A C11 H11B 109.5
H11A C11 H11C 109.5
H11B C11 H11C 109.5
O1AA C19 H19A 109.6
O1AA C19 H19B 109.6
H19A C19 H19B 108.1
C20 C19 O1AA 110.3(4)
C20 C19 H19A 109.6
C20 C19 H19B 109.6
C19 C20 H20A 109.5
C19 C20 H20B 109.5
C19 C20 H20C 109.5
H20A C20 H20B 109.5
H20A C20 H20C 109.5
H20B C20 H20C 109.5
O5 N1 C6 118.5(2)
O5 N1 N3 119.2(2)
N3 N1 C6 122.3(2)
N1 N3 C4 119.0(2)
O5A N3 C4 108.5(8)
O5A N3 N1 132.1(8)

loop_
_geom_bond_atom_site_label_1
_geom_bond_atom_site_label_2
_geom_bond_distance
O4 C9 1.191(3)
O2AA C1AA 1.198(4)
O0AA C9 1.321(3)
O0AA C10 1.452(3)
O1AA C1AA 1.318(4)
O1AA C19 1.464(4)
C14 C15 1.437(3)
C14 C6 1.393(3)
C14 C13 1.398(3)
C15 C4 1.404(3)
C15 C16 1.390(4)
C6 C7 1.390(4)
C6 N1 1.420(3)
C8 C7 1.368(3)
C8 C12 1.393(3)
C8 C9 1.484(4)
C7 H7 0.9300
C4 C0AA 1.397(4)
C4 N3 1.382(3)
C12 H12 0.9300
C12 C13 1.369(4)
C13 H13 0.9300
C16 H16 0.9300
C16 C17 1.365(4)
C0AA H0AA 0.9300
C0AA C2AA 1.370(4)
C17 H17 0.9300
C17 C2AA 1.400(4)
C2AA C1AA 1.483(4)
C10 H10A 0.9700
C10 H10B 0.9700
C10 C11 1.478(5)
C11 H11A 0.9600
C11 H11B 0.9600
C11 H11C 0.9600
C19 H19A 0.9700
C19 H19B 0.9700
C19 C20 1.360(6)
C20 H20A 0.9600
C20 H20B 0.9600
C20 H20C 0.9600
N1 O5 1.272(3)
N1 N3 1.300(3)
N3 O5A 1.130(15)

loop_
_geom_torsion_atom_site_label_1
_geom_torsion_atom_site_label_2
_geom_torsion_atom_site_label_3
_geom_torsion_atom_site_label_4
_geom_torsion
C14 C15 C4 C0AA 179.5(2)
C14 C15 C4 N3 -0.4(4)
C14 C15 C16 C17 -179.7(2)
C14 C6 C7 C8 -0.1(4)
C14 C6 N1 O5 -178.5(2)
C14 C6 N1 N3 1.0(4)
C15 C14 C6 C7 -179.8(2)
C15 C14 C6 N1 -0.6(3)
C15 C14 C13 C12 179.5(2)
C15 C4 C0AA C2AA 0.4(4)
C15 C4 N3 N1 0.8(4)
C15 C4 N3 O5A -172.4(11)
C15 C16 C17 C2AA -0.2(4)
C6 C14 C15 C4 0.3(3)
C6 C14 C15 C16 -179.4(2)
C6 C14 C13 C12 -0.4(4)
C6 N1 N3 C4 -1.1(4)
C6 N1 N3 O5A 170.3(14)
C8 C12 C13 C14 0.8(4)
C7 C6 N1 O5 0.8(4)
C7 C6 N1 N3 -179.7(2)
C7 C8 C12 C13 -0.9(4)
C7 C8 C9 O4 11.1(5)
C7 C8 C9 O0AA -168.4(2)
C4 C15 C16 C17 0.6(4)
C4 C0AA C2AA C17 0.1(4)
C4 C0AA C2AA C1AA -179.8(3)
C12 C8 C7 C6 0.5(4)
C12 C8 C9 O4 -169.1(3)
C12 C8 C9 O0AA 11.4(4)
C13 C14 C15 C4 -179.6(2)
C13 C14 C15 C16 0.7(4)
C13 C14 C6 C7 0.1(4)
C13 C14 C6 N1 179.4(2)
C16 C15 C4 C0AA -0.8(4)
C16 C15 C4 N3 179.3(2)
C16 C17 C2AA C0AA -0.2(4)
C16 C17 C2AA C1AA 179.7(3)
C0AA C4 N3 N1 -179.1(2)
C0AA C4 N3 O5A 7.6(11)
C0AA C2AA C1AA O2AA 174.2(3)
C0AA C2AA C1AA O1AA -6.4(4)
C17 C2AA C1AA O2AA -5.7(5)
C17 C2AA C1AA O1AA 173.7(3)
C9 O0AA C10 C11 -163.8(3)
C9 C8 C7 C6 -179.7(2)
C9 C8 C12 C13 179.3(3)
C1AA O1AA C19 C20 -167.1(5)
C10 O0AA C9 O4 -0.4(5)
C10 O0AA C9 C8 179.1(2)
C19 O1AA C1AA O2AA -1.1(5)
C19 O1AA C1AA C2AA 179.5(3)
N1 C6 C7 C8 -179.4(2)
O5 N1 N3 C4 178.4(2)
N3 C4 C0AA C2AA -179.6(2)
